data_1571173
loop_
_publ_author_name
'Li, Yang'
'Yan, Xiao-Long'
'Hu, Li-Yan'
'Luo, Kai'
'Zhu, Jie'
'Wu, Lei'

_publ_section_title
;
 Pd-catalyzed divergent regioselective annulation of phosphinyl allenes
 accessing polyarylfurans and 2<i>H</i>-chromenes.
;
_journal_issue 28
_journal_name_full 'Chemical communications (Cambridge, England)'
_journal_page_first 3814
_journal_page_last 3817
_journal_paper_doi 10.1039/d3cc05974j
_journal_volume 60
_journal_year 2024
_chemical_formula_moiety 'C30 H25 O3 P, H2 O'
_chemical_formula_sum 'C30 H27 O4 P'
_chemical_formula_weight 482.48
_space_group_crystal_system triclinic
_space_group_IT_number 2
_space_group_name_Hall '-P 1'
_space_group_name_H-M_alt 'P -1'
_atom_sites_solution_hydrogens mixed
_audit_creation_method SHELXL-2018/3
_audit_update_record
;
2023-03-18 deposited with the CCDC.	2024-03-07 downloaded from the CCDC.
;
_cell_angle_alpha 74.291(5)
_cell_angle_beta 76.463(5)
_cell_angle_gamma 86.731(5)
_cell_formula_units_Z 2
_cell_length_a 8.9061(16)
_cell_length_b 10.4242(18)
_cell_length_c 14.312(3)
_cell_measurement_reflns_used 5609
_cell_measurement_temperature 296(2)
_cell_measurement_theta_max 24.45
_cell_measurement_theta_min 2.19
_cell_volume 1243.5(4)
_computing_cell_refinement 'Bruker SAINT'
_computing_data_collection 'Bruker APEX3'
_computing_data_reduction 'Bruker SAINT'
_computing_molecular_graphics 'Bruker SHELXTL'
_computing_publication_material 'Bruker SHELXTL'
_computing_structure_refinement 'SHELXL-2018/3 (Sheldrick, 2018)'
_computing_structure_solution 'SHELXT 2014/5 (Sheldrick, 2014)'
_diffrn_ambient_temperature 296(2)
_diffrn_detector_area_resol_mean 10.42
_diffrn_measured_fraction_theta_full 0.991
_diffrn_measured_fraction_theta_max 0.991
_diffrn_measurement_device_type 'Bruker D8 QUEST PHOTON 100'
_diffrn_measurement_method '\f and \w scans'
_diffrn_radiation_type MoK\a
_diffrn_radiation_wavelength 0.71073
_diffrn_reflns_av_R_equivalents 0.0382
_diffrn_reflns_av_unetI/netI 0.0461
_diffrn_reflns_Laue_measured_fraction_full 0.991
_diffrn_reflns_Laue_measured_fraction_max 0.991
_diffrn_reflns_limit_h_max 10
_diffrn_reflns_limit_h_min -10
_diffrn_reflns_limit_k_max 12
_diffrn_reflns_limit_k_min -12
_diffrn_reflns_limit_l_max 16
_diffrn_reflns_limit_l_min -16
_diffrn_reflns_number 15418
_diffrn_reflns_point_group_measured_fraction_full 0.991
_diffrn_reflns_point_group_measured_fraction_max 0.991
_diffrn_reflns_theta_full 24.996
_diffrn_reflns_theta_max 24.996
_diffrn_reflns_theta_min 1.518
_diffrn_source.source 'Ius 2.0'
_diffrn_source.type microfocus

_exptl_absorpt_coefficient_mu 0.145
_exptl_absorpt_correction_T_max 0.7456
_exptl_absorpt_correction_T_min 0.6641
_exptl_absorpt_correction_type multi-scan
_exptl_absorpt_process_details sadabs
_exptl_crystal_colour yellow
_exptl_crystal_density_diffrn 1.289
_exptl_crystal_description block
_exptl_crystal_F_000 508
_exptl_crystal_size_max 0.220
_exptl_crystal_size_mid 0.200
_exptl_crystal_size_min 0.180
_refine_diff_density_max 0.708
_refine_diff_density_min -0.495
_refine_diff_density_rms 0.054
_refine_ls_extinction_method none
_refine_ls_goodness_of_fit_ref 1.033
_refine_ls_hydrogen_treatment constr
_refine_ls_matrix_type full
_refine_ls_number_parameters 329
_refine_ls_number_reflns 4344
_refine_ls_number_restraints 16
_refine_ls_restrained_S_all 1.055
_refine_ls_R_factor_all 0.1135
_refine_ls_R_factor_gt 0.0708
_refine_ls_shift/su_max 0.001
_refine_ls_shift/su_mean 0.000
_refine_ls_structure_factor_coef Fsqd
_refine_ls_weighting_details 'w=1/[\s^2^(Fo^2^)+(0.1052P)^2^+0.9165P] where P=(Fo^2^+2Fc^2^)/3'
_refine_ls_weighting_scheme calc
_refine_ls_wR_factor_gt 0.1859
_refine_ls_wR_factor_ref 0.2153
_reflns_Friedel_coverage 0.000
_reflns_number_gt 2801
_reflns_number_total 4344
_reflns_threshold_expression 'I > 2\s(I)'
_cod_data_source_file d3cc05974j2.cif
_cod_data_source_block Ly201215_a
_cod_depositor_comments 'Adding full bibliography for 1571172--1571173.cif.'
_cod_original_cell_volume 1243.6(4)
_cod_database_code 1571173
_shelx_shelxl_version_number 2018/3
_shelx_space_group_comment
;
The symmetry employed for this shelxl refinement is uniquely defined
by the following loop, which should always be used as a source of
symmetry information in preference to the above space-group names.
They are only intended as comments.
;
_shelx_estimated_absorpt_t_min 0.969
_shelx_estimated_absorpt_t_max 0.974

loop_
_space_group_symop_operation_xyz
'x, y, z'
'-x, -y, -z'

loop_
_atom_site_label
_atom_site_type_symbol
_atom_site_fract_x
_atom_site_fract_y
_atom_site_fract_z
_atom_site_U_iso_or_equiv
_atom_site_adp_type
_atom_site_occupancy
_atom_site_site_symmetry_order
_atom_site_calc_flag
_atom_site_refinement_flags_posn
_atom_site_refinement_flags_adp
_atom_site_refinement_flags_occupancy
_atom_site_disorder_assembly
_atom_site_disorder_group
C1 C 0.7414(4) 0.4950(3) 0.7991(2) 0.0485(8) Uani 1 1 d . . . . .
C2 C 0.6406(4) 0.4000(3) 0.8601(2) 0.0439(8) Uani 1 1 d . . . . .
C3 C 0.7004(4) 0.2928(3) 0.9336(2) 0.0444(8) Uani 1 1 d . . . . .
C4 C 0.6171(4) 0.1773(3) 0.9898(3) 0.0579(9) Uani 1 1 d . . . . .
H4 H 0.521139 0.162837 0.979031 0.069 Uiso 1 1 calc R U . . .
C5 C 0.6750(5) 0.0842(4) 1.0611(3) 0.0695(11) Uani 1 1 d . . . . .
H5 H 0.619362 0.006600 1.096833 0.083 Uiso 1 1 calc R U . . .
C6 C 0.8131(6) 0.1056(5) 1.0792(3) 0.0838(14) Uani 1 1 d . . . . .
H6 H 0.851681 0.042130 1.127095 0.101 Uiso 1 1 calc R U . . .
C7 C 0.8969(5) 0.2206(5) 1.0272(3) 0.0841(14) Uani 1 1 d . . . . .
H7 H 0.989266 0.236902 1.041837 0.101 Uiso 1 1 calc R U . . .
C8 C 0.8416(4) 0.3110(4) 0.9531(3) 0.0593(10) Uani 1 1 d . . . . .
C9 C 0.9087(4) 0.4808(4) 0.8071(3) 0.0667(11) Uani 1 1 d . . . . .
H9A H 0.961226 0.424274 0.765863 0.080 Uiso 1 1 calc R U . . .
H9B H 0.958036 0.567793 0.781044 0.080 Uiso 1 1 calc R U . . .
C10 C 0.4736(4) 0.3933(3) 0.8591(2) 0.0473(8) Uani 1 1 d . . . . .
C11 C 0.4348(4) 0.3152(3) 0.7958(3) 0.0510(9) Uani 1 1 d . . . . .
C12 C 0.2847(5) 0.2974(4) 0.7890(4) 0.0847(14) Uani 1 1 d . . . . .
H12 H 0.203218 0.333110 0.827692 0.102 Uiso 1 1 calc R U . . .
C13 C 0.2535(6) 0.2268(5) 0.7250(5) 0.0949(16) Uani 1 1 d . . . . .
H13 H 0.152013 0.217637 0.721267 0.114 Uiso 1 1 calc R U . . .
C14 C 0.3683(7) 0.1720(5) 0.6690(4) 0.0863(14) Uani 1 1 d . . . . .
C15 C 0.5132(6) 0.1849(5) 0.6753(3) 0.0806(13) Uani 1 1 d . . . . .
H15 H 0.592741 0.144975 0.638335 0.097 Uiso 1 1 calc R U . . .
C16 C 0.5470(5) 0.2567(4) 0.7361(3) 0.0647(10) Uani 1 1 d . . . . .
H16 H 0.649872 0.266032 0.736969 0.078 Uiso 1 1 calc R U . . .
C17 C 0.3713(4) 0.4541(5) 0.9145(3) 0.0729(12) Uani 1 1 d . . . . .
H17A H 0.266967 0.449420 0.915376 0.088 Uiso 1 1 calc R U . . .
H17B H 0.403203 0.501778 0.952788 0.088 Uiso 1 1 calc R U . . .
C19 C 0.5273(4) 0.6507(3) 0.6750(3) 0.0534(9) Uani 1 1 d . . . . .
C20 C 0.4145(4) 0.7195(4) 0.7260(3) 0.0647(10) Uani 1 1 d . . . . .
H20 H 0.436457 0.754615 0.774560 0.078 Uiso 1 1 calc R U . . .
C21 C 0.2703(5) 0.7365(4) 0.7054(3) 0.0757(12) Uani 1 1 d . . . . .
H21 H 0.195035 0.781727 0.740946 0.091 Uiso 1 1 calc R U . . .
C22 C 0.2363(5) 0.6875(5) 0.6333(3) 0.0760(12) Uani 1 1 d . . . . .
H22 H 0.138752 0.699432 0.619468 0.091 Uiso 1 1 calc R U . . .
C23 C 0.3472(6) 0.6210(5) 0.5820(4) 0.0873(14) Uani 1 1 d . . . . .
H23 H 0.325256 0.587849 0.532454 0.105 Uiso 1 1 calc R U . . .
C24 C 0.4912(5) 0.6025(4) 0.6026(3) 0.0765(12) Uani 1 1 d . . . . .
H24 H 0.565458 0.556532 0.566911 0.092 Uiso 1 1 calc R U . . .
C25 C 0.7701(4) 0.7763(4) 0.7236(3) 0.0671(11) Uani 1 1 d . . . . .
C26 C 0.7373(5) 0.7888(4) 0.8199(4) 0.0802(13) Uani 1 1 d . . . . .
H26 H 0.688730 0.719069 0.872176 0.096 Uiso 1 1 calc R U . . .
C27 C 0.7763(6) 0.9046(6) 0.8395(5) 0.1043(17) Uani 1 1 d . . . . .
H27 H 0.753256 0.912221 0.904560 0.125 Uiso 1 1 calc R U . . .
C28 C 0.8472(7) 1.0058(6) 0.7645(8) 0.138(3) Uani 1 1 d . . . . .
H28 H 0.871689 1.083465 0.777899 0.166 Uiso 1 1 calc R U . . .
C29 C 0.8836(9) 0.9953(7) 0.6690(8) 0.159(4) Uani 1 1 d . . . . .
H29 H 0.934606 1.065170 0.617960 0.191 Uiso 1 1 calc R U . . .
C30 C 0.8448(6) 0.8803(5) 0.6469(5) 0.115(2) Uani 1 1 d . . . . .
H30 H 0.868983 0.873813 0.581474 0.138 Uiso 1 1 calc R U . . .
O1 O 0.9263(3) 0.4268(3) 0.9043(2) 0.0760(8) Uani 1 1 d . . . . .
O2 O 0.3264(7) 0.1002(4) 0.6079(4) 0.1417(17) Uani 1 1 d D U . . .
O3 O 0.8311(3) 0.6071(3) 0.6033(2) 0.0834(9) Uani 1 1 d . . . . .
O4 O 0.0587(5) 0.6599(3) 0.4135(3) 0.1069(12) Uani 1 1 d G . . . .
H4A H -0.017834 0.649487 0.463222 0.160 Uiso 1 1 d G U . . .
H4B H 0.090440 0.581283 0.414001 0.160 Uiso 1 1 d G U . . .
P1 P 0.72081(11) 0.62920(10) 0.69329(7) 0.0572(4) Uani 1 1 d . . . . .
C18A C 0.4337(12) 0.0425(9) 0.5435(7) 0.137(3) Uani 0.648(10) 1 d D U P A 1
H18A H 0.381298 -0.001724 0.509387 0.205 Uiso 0.648(10) 1 d R U P A 1
H18B H 0.501138 0.110156 0.495647 0.205 Uiso 0.648(10) 1 d R U P A 1
H18C H 0.493118 -0.021144 0.581917 0.205 Uiso 0.648(10) 1 d R U P A 1
C18B C 0.1830(17) 0.0805(19) 0.5886(15) 0.148(5) Uani 0.352(10) 1 d D U P A 2
H18D H 0.195697 0.022503 0.545421 0.222 Uiso 0.352(10) 1 d R U P A 2
H18E H 0.105767 0.044163 0.648031 0.222 Uiso 0.352(10) 1 d R U P A 2
H18F H 0.151307 0.166853 0.554981 0.222 Uiso 0.352(10) 1 d R U P A 2

loop_
_atom_site_aniso_label
_atom_site_aniso_U_11
_atom_site_aniso_U_22
_atom_site_aniso_U_33
_atom_site_aniso_U_23
_atom_site_aniso_U_13
_atom_site_aniso_U_12
C1 0.0431(18) 0.0486(19) 0.046(2) -0.0067(16) -0.0040(15) 0.0069(15)
C2 0.0431(18) 0.0456(18) 0.0400(18) -0.0095(15) -0.0080(14) 0.0086(14)
C3 0.0466(19) 0.0457(18) 0.0393(18) -0.0117(15) -0.0075(15) 0.0075(15)
C4 0.066(2) 0.048(2) 0.058(2) -0.0056(17) -0.0203(19) 0.0016(17)
C5 0.088(3) 0.052(2) 0.061(3) -0.0003(19) -0.019(2) 0.000(2)
C6 0.083(3) 0.084(3) 0.066(3) 0.015(2) -0.027(2) 0.017(3)
C7 0.065(3) 0.101(4) 0.073(3) 0.005(3) -0.026(2) 0.010(2)
C8 0.049(2) 0.065(2) 0.053(2) 0.0009(18) -0.0086(17) 0.0056(18)
C9 0.047(2) 0.064(2) 0.072(3) 0.008(2) -0.0118(19) 0.0007(17)
C10 0.0389(18) 0.052(2) 0.0406(19) 0.0004(16) -0.0063(15) 0.0056(15)
C11 0.0425(19) 0.0462(19) 0.055(2) 0.0063(16) -0.0150(16) -0.0006(15)
C12 0.058(3) 0.070(3) 0.131(4) -0.026(3) -0.033(3) 0.011(2)
C13 0.081(3) 0.080(3) 0.146(5) -0.035(3) -0.063(3) -0.008(3)
C14 0.112(4) 0.058(3) 0.095(4) -0.012(3) -0.047(3) 0.006(3)
C15 0.097(4) 0.078(3) 0.071(3) -0.024(2) -0.020(3) -0.005(3)
C16 0.063(2) 0.073(3) 0.057(2) -0.017(2) -0.0098(19) -0.007(2)
C17 0.047(2) 0.107(3) 0.064(3) -0.029(2) -0.0080(19) 0.019(2)
C19 0.060(2) 0.049(2) 0.041(2) 0.0004(16) -0.0084(16) 0.0102(17)
C20 0.058(2) 0.076(3) 0.058(2) -0.019(2) -0.0127(19) 0.017(2)
C21 0.059(3) 0.080(3) 0.075(3) -0.010(2) -0.007(2) 0.019(2)
C22 0.069(3) 0.077(3) 0.073(3) 0.003(2) -0.025(2) -0.004(2)
C23 0.099(4) 0.093(3) 0.075(3) -0.021(3) -0.033(3) 0.004(3)
C24 0.085(3) 0.079(3) 0.064(3) -0.020(2) -0.017(2) 0.020(2)
C25 0.049(2) 0.051(2) 0.081(3) 0.006(2) -0.004(2) 0.0055(17)
C26 0.070(3) 0.065(3) 0.100(4) -0.017(3) -0.012(3) -0.008(2)
C27 0.079(3) 0.092(4) 0.156(5) -0.051(4) -0.034(3) 0.002(3)
C28 0.084(4) 0.066(4) 0.259(10) -0.037(6) -0.031(6) -0.008(3)
C29 0.137(6) 0.063(4) 0.217(9) 0.021(5) 0.016(6) -0.024(4)
C30 0.108(4) 0.065(3) 0.124(5) 0.022(3) 0.012(3) 0.000(3)
O1 0.0522(15) 0.088(2) 0.076(2) 0.0058(16) -0.0219(14) -0.0073(14)
O2 0.235(6) 0.082(3) 0.131(3) -0.034(2) -0.077(4) -0.012(3)
O3 0.0745(19) 0.092(2) 0.0559(17) -0.0013(15) 0.0109(14) 0.0312(15)
O4 0.111(3) 0.078(2) 0.101(3) -0.008(2) 0.019(2) -0.0056(19)
P1 0.0500(6) 0.0553(6) 0.0486(6) 0.0017(4) 0.0018(4) 0.0138(4)
C18A 0.224(9) 0.078(5) 0.135(7) -0.037(5) -0.080(6) -0.007(5)
C18B 0.244(10) 0.097(8) 0.131(9) -0.040(7) -0.081(8) -0.014(8)

loop_
_atom_type_symbol
_atom_type_description
_atom_type_scat_dispersion_real
_atom_type_scat_dispersion_imag
_atom_type_scat_source
C C 0.0033 0.0016 'International Tables Vol C Tables 4.2.6.8 and 6.1.1.4'
H H 0.0000 0.0000 'International Tables Vol C Tables 4.2.6.8 and 6.1.1.4'
O O 0.0106 0.0060 'International Tables Vol C Tables 4.2.6.8 and 6.1.1.4'
P P 0.1023 0.0942 'International Tables Vol C Tables 4.2.6.8 and 6.1.1.4'

loop_
_geom_angle_atom_site_label_1
_geom_angle_atom_site_label_2
_geom_angle_atom_site_label_3
_geom_angle
_geom_angle_site_symmetry_1
_geom_angle_site_symmetry_3
_geom_angle_publ_flag
C2 C1 C9 117.8(3) . . ?
C2 C1 P1 130.9(3) . . ?
C9 C1 P1 110.6(2) . . ?
C1 C2 C3 117.3(3) . . ?
C1 C2 C10 125.3(3) . . ?
C3 C2 C10 117.4(3) . . ?
C8 C3 C4 117.6(3) . . ?
C8 C3 C2 118.9(3) . . ?
C4 C3 C2 123.4(3) . . ?
C5 C4 C3 120.9(4) . . ?
C5 C4 H4 119.6 . . ?
C3 C4 H4 119.6 . . ?
C6 C5 C4 120.2(4) . . ?
C6 C5 H5 119.9 . . ?
C4 C5 H5 119.9 . . ?
C5 C6 C7 120.7(4) . . ?
C5 C6 H6 119.6 . . ?
C7 C6 H6 119.6 . . ?
C8 C7 C6 119.0(4) . . ?
C8 C7 H7 120.5 . . ?
C6 C7 H7 120.5 . . ?
C7 C8 O1 117.5(4) . . ?
C7 C8 C3 121.6(4) . . ?
O1 C8 C3 120.7(3) . . ?
O1 C9 C1 113.4(3) . . ?
O1 C9 H9A 108.9 . . ?
C1 C9 H9A 108.9 . . ?
O1 C9 H9B 108.9 . . ?
C1 C9 H9B 108.9 . . ?
H9A C9 H9B 107.7 . . ?
C17 C10 C11 124.2(3) . . ?
C17 C10 C2 119.2(3) . . ?
C11 C10 C2 116.7(3) . . ?
C16 C11 C12 114.6(4) . . ?
C16 C11 C10 122.1(3) . . ?
C12 C11 C10 123.3(4) . . ?
C11 C12 C13 121.4(4) . . ?
C11 C12 H12 119.3 . . ?
C13 C12 H12 119.3 . . ?
C14 C13 C12 121.0(4) . . ?
C14 C13 H13 119.5 . . ?
C12 C13 H13 119.5 . . ?
C15 C14 C13 119.1(5) . . ?
C15 C14 O2 123.6(6) . . ?
C13 C14 O2 117.3(5) . . ?
C14 C15 C16 120.9(5) . . ?
C14 C15 H15 119.5 . . ?
C16 C15 H15 119.5 . . ?
C15 C16 C11 123.0(4) . . ?
C15 C16 H16 118.5 . . ?
C11 C16 H16 118.5 . . ?
C10 C17 H17A 120.0 . . ?
C10 C17 H17B 120.0 . . ?
H17A C17 H17B 120.0 . . ?
C24 C19 C20 118.0(4) . . ?
C24 C19 P1 118.3(3) . . ?
C20 C19 P1 123.7(3) . . ?
C21 C20 C19 120.5(4) . . ?
C21 C20 H20 119.7 . . ?
C19 C20 H20 119.7 . . ?
C22 C21 C20 120.7(4) . . ?
C22 C21 H21 119.6 . . ?
C20 C21 H21 119.6 . . ?
C23 C22 C21 119.1(4) . . ?
C23 C22 H22 120.4 . . ?
C21 C22 H22 120.4 . . ?
C22 C23 C24 120.6(4) . . ?
C22 C23 H23 119.7 . . ?
C24 C23 H23 119.7 . . ?
C23 C24 C19 121.0(4) . . ?
C23 C24 H24 119.5 . . ?
C19 C24 H24 119.5 . . ?
C26 C25 C30 118.9(5) . . ?
C26 C25 P1 122.7(3) . . ?
C30 C25 P1 118.4(4) . . ?
C25 C26 C27 120.6(5) . . ?
C25 C26 H26 119.7 . . ?
C27 C26 H26 119.7 . . ?
C28 C27 C26 120.1(7) . . ?
C28 C27 H27 119.9 . . ?
C26 C27 H27 119.9 . . ?
C27 C28 C29 120.5(7) . . ?
C27 C28 H28 119.7 . . ?
C29 C28 H28 119.7 . . ?
C28 C29 C30 120.6(6) . . ?
C28 C29 H29 119.7 . . ?
C30 C29 H29 119.7 . . ?
C25 C30 C29 119.2(7) . . ?
C25 C30 H30 120.4 . . ?
C29 C30 H30 120.4 . . ?
C8 O1 C9 113.4(3) . . ?
C18A O2 C14 123.3(7) . . ?
C18B O2 C14 131.6(10) . . ?
H4A O4 H4B 104.5 . . ?
O3 P1 C19 111.39(18) . . ?
O3 P1 C1 108.32(15) . . ?
C19 P1 C1 114.06(16) . . ?
O3 P1 C25 111.69(19) . . ?
C19 P1 C25 107.13(17) . . ?
C1 P1 C25 104.05(18) . . ?
O2 C18A C18A 175.9(11) . 2_656 ?
O2 C18A H18A 110.0 . . ?
C18A C18A H18A 66.0 2_656 . ?
O2 C18A H18B 109.7 . . ?
C18A C18A H18B 73.3 2_656 . ?
H18A C18A H18B 109.5 . . ?
O2 C18A H18C 108.7 . . ?
C18A C18A H18C 72.3 2_656 . ?
H18A C18A H18C 109.5 . . ?
H18B C18A H18C 109.5 . . ?
O2 C18B H18D 109.5 . . ?
O2 C18B H18E 113.0 . . ?
H18D C18B H18E 109.5 . . ?
O2 C18B H18F 105.8 . . ?
H18D C18B H18F 109.5 . . ?
H18E C18B H18F 109.5 . . ?

loop_
_geom_bond_atom_site_label_1
_geom_bond_atom_site_label_2
_geom_bond_distance
_geom_bond_site_symmetry_2
_geom_bond_publ_flag
C1 C2 1.347(4) . ?
C1 C9 1.517(5) . ?
C1 P1 1.800(3) . ?
C2 C3 1.482(4) . ?
C2 C10 1.497(4) . ?
C3 C8 1.384(5) . ?
C3 C4 1.395(5) . ?
C4 C5 1.380(5) . ?
C4 H4 0.9300 . ?
C5 C6 1.356(6) . ?
C5 H5 0.9300 . ?
C6 C7 1.381(6) . ?
C6 H6 0.9300 . ?
C7 C8 1.380(5) . ?
C7 H7 0.9300 . ?
C8 O1 1.383(4) . ?
C9 O1 1.395(5) . ?
C9 H9A 0.9700 . ?
C9 H9B 0.9700 . ?
C10 C17 1.315(5) . ?
C10 C11 1.477(5) . ?
C11 C16 1.383(5) . ?
C11 C12 1.389(5) . ?
C12 C13 1.401(7) . ?
C12 H12 0.9300 . ?
C13 C14 1.346(7) . ?
C13 H13 0.9300 . ?
C14 C15 1.331(6) . ?
C14 O2 1.416(6) . ?
C15 C16 1.382(6) . ?
C15 H15 0.9300 . ?
C16 H16 0.9300 . ?
C17 H17A 0.9300 . ?
C17 H17B 0.9300 . ?
C19 C24 1.374(6) . ?
C19 C20 1.383(5) . ?
C19 P1 1.796(4) . ?
C20 C21 1.376(5) . ?
C20 H20 0.9300 . ?
C21 C22 1.366(6) . ?
C21 H21 0.9300 . ?
C22 C23 1.362(6) . ?
C22 H22 0.9300 . ?
C23 C24 1.374(6) . ?
C23 H23 0.9300 . ?
C24 H24 0.9300 . ?
C25 C26 1.381(6) . ?
C25 C30 1.385(6) . ?
C25 P1 1.805(5) . ?
C26 C27 1.391(7) . ?
C26 H26 0.9300 . ?
C27 C28 1.345(9) . ?
C27 H27 0.9300 . ?
C28 C29 1.362(11) . ?
C28 H28 0.9300 . ?
C29 C30 1.400(10) . ?
C29 H29 0.9300 . ?
C30 H30 0.9300 . ?
O2 C18A 1.394(8) . ?
O2 C18B 1.405(9) . ?
O3 P1 1.489(3) . ?
O4 H4A 0.8499 . ?
O4 H4B 0.8501 . ?
C18A C18A 1.877(18) 2_656 ?
C18A H18A 0.9600 . ?
C18A H18B 0.9600 . ?
C18A H18C 0.9600 . ?
C18B H18D 0.9601 . ?
C18B H18E 0.9600 . ?
C18B H18F 0.9600 . ?

loop_
_geom_hbond_atom_site_label_D
_geom_hbond_atom_site_label_H
_geom_hbond_atom_site_label_A
_geom_hbond_distance_DH
_geom_hbond_distance_HA
_geom_hbond_distance_DA
_geom_hbond_angle_DHA
_geom_hbond_site_symmetry_A
_geom_hbond_publ_flag
C18B^b H18F^b O4 0.96 2.57 3.359(18) 139.1 2_566 yes

loop_
_geom_torsion_atom_site_label_1
_geom_torsion_atom_site_label_2
_geom_torsion_atom_site_label_3
_geom_torsion_atom_site_label_4
_geom_torsion
_geom_torsion_site_symmetry_1
_geom_torsion_site_symmetry_2
_geom_torsion_site_symmetry_3
_geom_torsion_site_symmetry_4
_geom_torsion_publ_flag
C9 C1 C2 C3 3.1(5) . . . . ?
P1 C1 C2 C3 172.5(2) . . . . ?
C9 C1 C2 C10 -176.4(3) . . . . ?
P1 C1 C2 C10 -7.0(5) . . . . ?
C1 C2 C3 C8 15.4(5) . . . . ?
C10 C2 C3 C8 -165.1(3) . . . . ?
C1 C2 C3 C4 -169.1(3) . . . . ?
C10 C2 C3 C4 10.4(5) . . . . ?
C8 C3 C4 C5 -0.9(5) . . . . ?
C2 C3 C4 C5 -176.4(3) . . . . ?
C3 C4 C5 C6 1.6(6) . . . . ?
C4 C5 C6 C7 0.4(7) . . . . ?
C5 C6 C7 C8 -2.9(7) . . . . ?
C6 C7 C8 O1 178.3(4) . . . . ?
C6 C7 C8 C3 3.7(7) . . . . ?
C4 C3 C8 C7 -1.8(6) . . . . ?
C2 C3 C8 C7 174.0(4) . . . . ?
C4 C3 C8 O1 -176.3(3) . . . . ?
C2 C3 C8 O1 -0.5(5) . . . . ?
C2 C1 C9 O1 -36.0(5) . . . . ?
P1 C1 C9 O1 152.5(3) . . . . ?
C1 C2 C10 C17 -89.4(4) . . . . ?
C3 C2 C10 C17 91.1(4) . . . . ?
C1 C2 C10 C11 91.6(4) . . . . ?
C3 C2 C10 C11 -87.9(3) . . . . ?
C17 C10 C11 C16 177.8(4) . . . . ?
C2 C10 C11 C16 -3.3(5) . . . . ?
C17 C10 C11 C12 -0.5(5) . . . . ?
C2 C10 C11 C12 178.5(3) . . . . ?
C16 C11 C12 C13 -0.8(6) . . . . ?
C10 C11 C12 C13 177.5(4) . . . . ?
C11 C12 C13 C14 1.0(8) . . . . ?
C12 C13 C14 C15 0.4(8) . . . . ?
C12 C13 C14 O2 178.8(4) . . . . ?
C13 C14 C15 C16 -1.9(7) . . . . ?
O2 C14 C15 C16 179.8(4) . . . . ?
C14 C15 C16 C11 2.1(7) . . . . ?
C12 C11 C16 C15 -0.7(6) . . . . ?
C10 C11 C16 C15 -179.1(4) . . . . ?
C24 C19 C20 C21 1.1(6) . . . . ?
P1 C19 C20 C21 177.5(3) . . . . ?
C19 C20 C21 C22 -1.0(6) . . . . ?
C20 C21 C22 C23 0.2(7) . . . . ?
C21 C22 C23 C24 0.4(7) . . . . ?
C22 C23 C24 C19 -0.2(7) . . . . ?
C20 C19 C24 C23 -0.5(6) . . . . ?
P1 C19 C24 C23 -177.1(3) . . . . ?
C30 C25 C26 C27 1.1(7) . . . . ?
P1 C25 C26 C27 -179.4(3) . . . . ?
C25 C26 C27 C28 -0.3(8) . . . . ?
C26 C27 C28 C29 -0.9(10) . . . . ?
C27 C28 C29 C30 1.4(12) . . . . ?
C26 C25 C30 C29 -0.6(8) . . . . ?
P1 C25 C30 C29 179.9(5) . . . . ?
C28 C29 C30 C25 -0.6(11) . . . . ?
C7 C8 O1 C9 152.3(4) . . . . ?
C3 C8 O1 C9 -33.0(5) . . . . ?
C1 C9 O1 C8 50.1(5) . . . . ?
C15 C14 O2 C18A -4.1(9) . . . . ?
C13 C14 O2 C18A 177.6(6) . . . . ?
C15 C14 O2 C18B -177.0(12) . . . . ?
C13 C14 O2 C18B 4.7(13) . . . . ?
C24 C19 P1 O3 21.4(4) . . . . ?
C20 C19 P1 O3 -155.0(3) . . . . ?
C24 C19 P1 C1 -101.6(3) . . . . ?
C20 C19 P1 C1 82.0(3) . . . . ?
C24 C19 P1 C25 143.8(3) . . . . ?
C20 C19 P1 C25 -32.5(4) . . . . ?
C2 C1 P1 O3 -116.6(4) . . . . ?
C9 C1 P1 O3 53.4(3) . . . . ?
C2 C1 P1 C19 8.0(4) . . . . ?
C9 C1 P1 C19 178.1(3) . . . . ?
C2 C1 P1 C25 124.4(3) . . . . ?
C9 C1 P1 C25 -65.6(3) . . . . ?
C26 C25 P1 O3 -150.2(3) . . . . ?
C30 C25 P1 O3 29.3(4) . . . . ?
C26 C25 P1 C19 87.6(4) . . . . ?
C30 C25 P1 C19 -92.9(4) . . . . ?
C26 C25 P1 C1 -33.6(4) . . . . ?
C30 C25 P1 C1 145.9(4) . . . . ?
